data_1510929
loop_
_publ_author_name
'Mamedov, H.S.'
'Abdullaev, G.K.'

_publ_section_title
;
 Crystal structure of the double orthoborate of lithium and neodymium Li3
 Nd2 (B O3)3
;
_journal_name_full Kristallografiya
_journal_page_first 271
_journal_page_last 274
_journal_volume 22
_journal_year 1977
_chemical_formula_sum 'B3 Li3 Nd2 O9'
_chemical_name_systematic 'Li3 Nd2 (B O3)3'
_space_group_IT_number 14
_symmetry_space_group_name_Hall '-P 2yn'
_symmetry_space_group_name_H-M 'P 1 21/n 1'
_cell_angle_alpha 90
_cell_angle_beta 103.75
_cell_angle_gamma 90
_cell_formula_units_Z 4
_cell_length_a 8.814
_cell_length_b 14.143
_cell_length_c 5.776
_cell_volume 699.381
_citation_journal_id_ASTM KRISAJ
_cod_data_source_file boron_458.cif
_cod_data_source_block B3Li3Nd2O9
_cod_original_cell_volume 699.3812
_cod_original_sg_symbol_Hall '-P 2ybc (x-z,y,z)'
_cod_database_code 1510929

loop_
_symmetry_equiv_pos_as_xyz
x,y,z
-x+1/2,y+1/2,-z+1/2
-x,-y,-z
x-1/2,-y-1/2,z-1/2

loop_
_atom_site_label
_atom_site_type_symbol
_atom_site_fract_x
_atom_site_fract_y
_atom_site_fract_z
_atom_site_occupancy
_atom_site_U_iso_or_equiv
B2 B+3 0.5221 0.1751 0.4095 1 0.0
O6 O-2 0.6804 0.1682 0.4709 1 0.0
Li2 Li+1 0.4762 0.3381 0.0853 1 0.0
O1 O-2 0.3664 0.17 0.8651 1 0.0
B3 B+3 0.4899 0.4842 0.7534 1 0.0
B1 B+3 0.5314 0.1635 0.9178 1 0.0
O9 O-2 0.4165 0.3991 0.7304 1 0.0
O5 O-2 0.4458 0.2612 0.3636 1 0.0
O7 O-2 0.1038 0.0653 0.7831 1 0.0
Nd1 Nd+3 0.19206 0.16455 0.13283 1 0.0
Li3 Li+1 0.2948 0.4016 0.3518 1 0.0
O3 O-2 0.6222 0.2426 0.9406 1 0.0
Nd2 Nd+3 0.33944 0.00264 0.68835 1 0.0
O2 O-2 0.5941 0.0743 0.9324 1 0.0
O4 O-2 0.4321 0.094 0.3872 1 0.0
O8 O-2 0.1454 0.0099 0.3026 1 0.0
Li1 Li+1 0.2883 0.2793 0.6952 1 0.0
